data_7003590
loop_
_publ_author_name
'Huang, Chi-An'
'Ho, Chia-Lin'
'Chen, Chi-Tien'

_publ_section_title
;
 Structural and catalytic studies of lithium complexes bearing pendant
 aminophenolate ligands
;
_journal_issue 26
_journal_name_full 'Dalton Transactions'
_journal_page_first 3502
_journal_page_last 3510
_journal_paper_doi 10.1039/b717370a
_journal_year 2008
_chemical_formula_sum 'C48 H68 Li2 N2 O2 S2'
_chemical_formula_weight 783.04
_chemical_name_systematic
;
?
;
_space_group_IT_number 2
_symmetry_cell_setting triclinic
_symmetry_space_group_name_Hall '-P 1'
_symmetry_space_group_name_H-M 'P -1'
_atom_sites_solution_hydrogens geom
_atom_sites_solution_primary direct
_atom_sites_solution_secondary difmap
_audit_creation_method SHELXL-97
_cell_angle_alpha 72.370(3)
_cell_angle_beta 72.813(4)
_cell_angle_gamma 65.937(3)
_cell_formula_units_Z 2
_cell_length_a 12.726(2)
_cell_length_b 13.834(2)
_cell_length_c 18.762(3)
_cell_measurement_reflns_used 5836
_cell_measurement_temperature 293(2)
_cell_measurement_theta_max 25.825
_cell_measurement_theta_min 2.324
_cell_volume 2817.7(8)
_computing_cell_refinement 'Bruker SMART'
_computing_data_collection 'Bruker SMART'
_computing_data_reduction 'Bruker SHELXTL'
_computing_molecular_graphics 'Bruker SHELXTL'
_computing_publication_material 'Bruker SHELXTL'
_computing_structure_refinement 'SHELXL-97 (Sheldrick, 1997)'
_computing_structure_solution 'SHELXS-97 (Sheldrick, 1990)'
_diffrn_ambient_temperature 293(2)
_diffrn_measured_fraction_theta_full 0.965
_diffrn_measured_fraction_theta_max 0.965
_diffrn_measurement_device_type 'CCD area detector'
_diffrn_measurement_method 'phi and omega scans'
_diffrn_radiation_monochromator graphite
_diffrn_radiation_source 'fine-focus sealed tube'
_diffrn_radiation_type MoK\a
_diffrn_radiation_wavelength 0.71073
_diffrn_reflns_av_R_equivalents 0.0185
_diffrn_reflns_av_sigmaI/netI 0.0314
_diffrn_reflns_limit_h_max 15
_diffrn_reflns_limit_h_min -10
_diffrn_reflns_limit_k_max 16
_diffrn_reflns_limit_k_min -17
_diffrn_reflns_limit_l_max 23
_diffrn_reflns_limit_l_min -23
_diffrn_reflns_number 15649
_diffrn_reflns_theta_full 26.04
_diffrn_reflns_theta_max 26.04
_diffrn_reflns_theta_min 2.21
_exptl_absorpt_coefficient_mu 0.125
_exptl_absorpt_correction_T_max 1.000
_exptl_absorpt_correction_T_min 0.694
_exptl_absorpt_correction_type SADABS
_exptl_crystal_colour colorless
_exptl_crystal_density_diffrn 0.923
_exptl_crystal_density_method 'not measured'
_exptl_crystal_description parallelepiped
_exptl_crystal_F_000 848
_exptl_crystal_size_max 0.24
_exptl_crystal_size_mid 0.16
_exptl_crystal_size_min 0.12
_refine_diff_density_max 0.411
_refine_diff_density_min -0.212
_refine_diff_density_rms 0.053
_refine_ls_extinction_method none
_refine_ls_goodness_of_fit_ref 1.140
_refine_ls_hydrogen_treatment mixed
_refine_ls_matrix_type full
_refine_ls_number_parameters 532
_refine_ls_number_reflns 10729
_refine_ls_number_restraints 0
_refine_ls_restrained_S_all 1.140
_refine_ls_R_factor_all 0.0924
_refine_ls_R_factor_gt 0.0625
_refine_ls_shift/su_max 0.001
_refine_ls_shift/su_mean 0.000
_refine_ls_structure_factor_coef Fsqd
_refine_ls_weighting_details 'calc w=1/[\s^2^(Fo^2^)+(0.1000P)^2^+0.0000P] where P=(Fo^2^+2Fc^2^)/3'
_refine_ls_weighting_scheme calc
_refine_ls_wR_factor_gt 0.1710
_refine_ls_wR_factor_ref 0.1893
_reflns_number_gt 6770
_reflns_number_total 10729
_reflns_threshold_expression >2sigma(I)
_cod_data_source_file b717370a.txt
_cod_data_source_block compound4
_cod_depositor_comments
;
The following automatic conversions were performed:
'_symmetry_cell_setting' value 'Triclinic' changed to 'triclinic'
according to '/home/saulius/struct/CIF-dictionaries/cif_core.dic'
dictionary named 'cif_core.dic' version 2.4.1 from 2010-06-29.

Automatic conversion script
Id: cif_fix_enum 1527 2010-12-29 10:47:43Z saulius 
;
_cod_original_cell_volume 2817.7(9)
_cod_original_sg_symbol_H-M P-1
_cod_database_code 7003590

loop_
_symmetry_equiv_pos_as_xyz
'x, y, z'
'-x, -y, -z'

loop_
_atom_site_label
_atom_site_type_symbol
_atom_site_fract_x
_atom_site_fract_y
_atom_site_fract_z
_atom_site_U_iso_or_equiv
_atom_site_adp_type
_atom_site_occupancy
_atom_site_symmetry_multiplicity
_atom_site_calc_flag
_atom_site_refinement_flags
_atom_site_disorder_assembly
_atom_site_disorder_group
Li1 Li 0.3305(3) 0.9417(3) 0.3526(2) 0.0650(9) Uani 1 1 d . . .
Li2 Li 0.3962(3) 0.8708(3) 0.2364(2) 0.0632(9) Uani 1 1 d . . .
S1 S 0.44115(5) 0.94750(5) 0.44476(4) 0.0760(2) Uani 1 1 d . . .
S2 S 0.53281(6) 0.68161(4) 0.21713(4) 0.0733(2) Uani 1 1 d . . .
O1 O 0.42000(13) 0.98025(11) 0.25542(9) 0.0637(4) Uani 1 1 d . . .
O2 O 0.29689(13) 0.83930(11) 0.32992(8) 0.0623(4) Uani 1 1 d . . .
N1 N 0.20675(15) 1.08830(14) 0.37275(11) 0.0645(5) Uani 1 1 d . . .
N2 N 0.30877(16) 0.87775(12) 0.15758(10) 0.0598(4) Uani 1 1 d . . .
C1 C 0.43794(19) 1.07216(15) 0.24329(12) 0.0579(5) Uani 1 1 d . . .
C2 C 0.54997(19) 1.08255(15) 0.21001(12) 0.0596(5) Uani 1 1 d . . .
C3 C 0.5599(2) 1.18227(17) 0.20151(14) 0.0703(6) Uani 1 1 d . . .
H3A H 0.6333 1.1886 0.1803 0.084 Uiso 1 1 calc R . .
C4 C 0.4681(2) 1.27252(17) 0.22245(17) 0.0794(7) Uani 1 1 d . A .
C5 C 0.3597(2) 1.26074(18) 0.25350(17) 0.0791(7) Uani 1 1 d . . .
H5A H 0.2957 1.3199 0.2679 0.095 Uiso 1 1 calc R . .
C6 C 0.3431(2) 1.16391(17) 0.26390(14) 0.0654(6) Uani 1 1 d . . .
C7 C 0.2223(2) 1.15607(18) 0.29600(15) 0.0720(6) Uani 1 1 d . . .
H7A H 0.1656 1.2286 0.2971 0.086 Uiso 1 1 calc R . .
H7B H 0.2044 1.1278 0.2614 0.086 Uiso 1 1 calc R . .
C8 C 0.0920(2) 1.0760(2) 0.39228(17) 0.0851(7) Uani 1 1 d . . .
H8A H 0.0314 1.1430 0.4019 0.128 Uiso 1 1 calc R . .
H8B H 0.0887 1.0199 0.4371 0.128 Uiso 1 1 calc R . .
H8C H 0.0806 1.0571 0.3506 0.128 Uiso 1 1 calc R . .
C9 C 0.2165(2) 1.1373(2) 0.42957(16) 0.0783(7) Uani 1 1 d . . .
H9A H 0.1500 1.2040 0.4337 0.094 Uiso 1 1 calc R . .
H9B H 0.2871 1.1557 0.4114 0.094 Uiso 1 1 calc R . .
C10 C 0.2206(2) 1.0643(2) 0.50785(15) 0.0719(6) Uani 1 1 d . . .
C11 C 0.3197(2) 0.9742(2) 0.52180(15) 0.0724(6) Uani 1 1 d . . .
C12 C 0.3219(3) 0.9096(3) 0.59487(16) 0.0882(8) Uani 1 1 d . . .
H12A H 0.3890 0.8507 0.6049 0.106 Uiso 1 1 calc R . .
C13 C 0.2238(3) 0.9333(3) 0.65265(19) 0.1018(9) Uani 1 1 d . . .
H13A H 0.2244 0.8884 0.7009 0.122 Uiso 1 1 calc R . .
C14 C 0.1275(3) 1.0208(4) 0.6394(2) 0.1035(10) Uani 1 1 d . . .
H14A H 0.0628 1.0368 0.6788 0.124 Uiso 1 1 calc R . .
C15 C 0.1244(3) 1.0862(3) 0.5681(2) 0.0906(8) Uani 1 1 d . . .
H15A H 0.0572 1.1461 0.5597 0.109 Uiso 1 1 calc R . .
C16 C 0.4839(3) 1.3811(2) 0.2119(2) 0.1097(11) Uani 1 1 d . . .
C17 C 0.3896(13) 1.4682(7) 0.1629(10) 0.218(6) Uani 0.70 1 d P A 1
H17A H 0.3512 1.4322 0.1483 0.327 Uiso 0.70 1 calc PR A 1
H17B H 0.4283 1.5058 0.1180 0.327 Uiso 0.70 1 calc PR A 1
H17C H 0.3324 1.5191 0.1928 0.327 Uiso 0.70 1 calc PR A 1
C18 C 0.4349(16) 1.4192(11) 0.2866(7) 0.255(7) Uani 0.70 1 d P A 1
H18A H 0.4838 1.3723 0.3227 0.382 Uiso 0.70 1 calc PR A 1
H18B H 0.3567 1.4176 0.3061 0.382 Uiso 0.70 1 calc PR A 1
H18C H 0.4330 1.4917 0.2783 0.382 Uiso 0.70 1 calc PR A 1
C19 C 0.5991(8) 1.3805(8) 0.1780(14) 0.304(11) Uani 0.70 1 d P A 1
H19A H 0.6530 1.3251 0.2084 0.457 Uiso 0.70 1 calc PR A 1
H19B H 0.6028 1.4496 0.1748 0.457 Uiso 0.70 1 calc PR A 1
H19C H 0.6198 1.3664 0.1276 0.457 Uiso 0.70 1 calc PR A 1
C17' C 0.3760(11) 1.4698(8) 0.2267(16) 0.117(6) Uani 0.30 1 d P A 2
H17D H 0.3596 1.4753 0.2790 0.175 Uiso 0.30 1 calc PR A 2
H17E H 0.3129 1.4573 0.2173 0.175 Uiso 0.30 1 calc PR A 2
H17F H 0.3835 1.5359 0.1939 0.175 Uiso 0.30 1 calc PR A 2
C18' C 0.5682(14) 1.3623(9) 0.2639(11) 0.111(4) Uani 0.30 1 d P A 2
H18D H 0.6026 1.2862 0.2835 0.166 Uiso 0.30 1 calc PR A 2
H18E H 0.5250 1.3985 0.3056 0.166 Uiso 0.30 1 calc PR A 2
H18F H 0.6291 1.3908 0.2349 0.166 Uiso 0.30 1 calc PR A 2
C19' C 0.5299(17) 1.4157(10) 0.1253(8) 0.119(5) Uani 0.30 1 d P A 2
H19D H 0.6131 1.3785 0.1133 0.179 Uiso 0.30 1 calc PR A 2
H19E H 0.5135 1.4924 0.1122 0.179 Uiso 0.30 1 calc PR A 2
H19F H 0.4917 1.3976 0.0967 0.179 Uiso 0.30 1 calc PR A 2
C20 C 0.6564(2) 0.98529(17) 0.18676(14) 0.0666(6) Uani 1 1 d . . .
C21 C 0.7677(2) 1.0142(2) 0.15062(19) 0.0923(8) Uani 1 1 d . . .
H21A H 0.7854 1.0398 0.1863 0.139 Uiso 1 1 calc R . .
H21B H 0.7552 1.0697 0.1054 0.139 Uiso 1 1 calc R . .
H21C H 0.8321 0.9510 0.1376 0.139 Uiso 1 1 calc R . .
C22 C 0.6330(3) 0.9440(2) 0.12758(15) 0.0818(7) Uani 1 1 d . . .
H22A H 0.6181 1.0010 0.0833 0.123 Uiso 1 1 calc R . .
H22B H 0.5660 0.9217 0.1492 0.123 Uiso 1 1 calc R . .
H22C H 0.7004 0.8836 0.1132 0.123 Uiso 1 1 calc R . .
C23 C 0.6806(2) 0.8954(2) 0.25765(16) 0.0855(7) Uani 1 1 d . . .
H23A H 0.6962 0.9216 0.2939 0.128 Uiso 1 1 calc R . .
H23B H 0.7474 0.8345 0.2435 0.128 Uiso 1 1 calc R . .
H23C H 0.6133 0.8736 0.2801 0.128 Uiso 1 1 calc R . .
C24 C 0.5479(3) 0.8250(3) 0.48384(19) 0.0979(9) Uani 1 1 d . . .
H24A H 0.5817 0.8401 0.5169 0.147 Uiso 1 1 calc R . .
H24B H 0.6085 0.7962 0.4432 0.147 Uiso 1 1 calc R . .
H24C H 0.5107 0.7731 0.5124 0.147 Uiso 1 1 calc R . .
C25 C 0.23363(17) 0.78166(15) 0.33274(12) 0.0554(5) Uani 1 1 d . . .
C26 C 0.22076(18) 0.69526(16) 0.39526(12) 0.0575(5) Uani 1 1 d . . .
C27 C 0.15117(18) 0.64072(16) 0.39282(13) 0.0609(5) Uani 1 1 d . . .
H27A H 0.1422 0.5847 0.4338 0.073 Uiso 1 1 calc R . .
C28 C 0.09427(18) 0.66408(16) 0.33352(13) 0.0612(5) Uani 1 1 d . . .
C29 C 0.10998(18) 0.74687(17) 0.27350(13) 0.0623(5) Uani 1 1 d . . .
H29A H 0.0741 0.7644 0.2324 0.075 Uiso 1 1 calc R . .
C30 C 0.17734(18) 0.80520(15) 0.27202(12) 0.0585(5) Uani 1 1 d . . .
C31 C 0.1898(2) 0.89695(17) 0.20540(13) 0.0659(6) Uani 1 1 d . . .
H31A H 0.1355 0.9110 0.1734 0.079 Uiso 1 1 calc R . .
H31B H 0.1669 0.9616 0.2249 0.079 Uiso 1 1 calc R . .
C32 C 0.3094(3) 0.97543(19) 0.09792(15) 0.0836(7) Uani 1 1 d . . .
H32A H 0.2695 0.9812 0.0598 0.125 Uiso 1 1 calc R . .
H32B H 0.3890 0.9706 0.0748 0.125 Uiso 1 1 calc R . .
H32C H 0.2701 1.0382 0.1202 0.125 Uiso 1 1 calc R . .
C33 C 0.3446(2) 0.78338(18) 0.12310(14) 0.0682(6) Uani 1 1 d . . .
H33A H 0.2924 0.7998 0.0890 0.082 Uiso 1 1 calc R . .
H33B H 0.3349 0.7224 0.1633 0.082 Uiso 1 1 calc R . .
C34 C 0.4686(2) 0.75082(17) 0.07945(14) 0.0695(6) Uani 1 1 d . . .
C35 C 0.5642(2) 0.70349(17) 0.11632(14) 0.0700(6) Uani 1 1 d . . .
C36 C 0.6769(3) 0.6750(2) 0.0734(2) 0.0980(9) Uani 1 1 d . . .
H36A H 0.7408 0.6439 0.0975 0.118 Uiso 1 1 calc R . .
C37 C 0.6954(4) 0.6926(3) -0.0059(3) 0.1238(12) Uani 1 1 d . . .
H37A H 0.7715 0.6742 -0.0346 0.149 Uiso 1 1 calc R . .
C38 C 0.6020(4) 0.7369(3) -0.0415(2) 0.1181(11) Uani 1 1 d . . .
H38A H 0.6140 0.7474 -0.0942 0.142 Uiso 1 1 calc R . .
C39 C 0.4914(3) 0.7655(2) 0.00071(16) 0.0919(8) Uani 1 1 d . . .
H39A H 0.4284 0.7960 -0.0242 0.110 Uiso 1 1 calc R . .
C40 C 0.0124(2) 0.60428(19) 0.33828(15) 0.0718(6) Uani 1 1 d . . .
C41 C 0.0624(3) 0.4838(2) 0.3759(2) 0.1015(10) Uani 1 1 d . . .
H41A H 0.0104 0.4482 0.3779 0.152 Uiso 1 1 calc R . .
H41B H 0.0698 0.4774 0.4267 0.152 Uiso 1 1 calc R . .
H41C H 0.1382 0.4507 0.3466 0.152 Uiso 1 1 calc R . .
C42 C -0.1069(2) 0.6555(2) 0.3854(2) 0.0954(9) Uani 1 1 d . . .
H42A H -0.1390 0.7307 0.3623 0.143 Uiso 1 1 calc R . .
H42B H -0.0987 0.6490 0.4361 0.143 Uiso 1 1 calc R . .
H42C H -0.1585 0.6194 0.3877 0.143 Uiso 1 1 calc R . .
C43 C -0.0042(3) 0.6124(3) 0.2590(2) 0.1160(11) Uani 1 1 d . . .
H43A H -0.0348 0.6872 0.2346 0.174 Uiso 1 1 calc R . .
H43B H -0.0583 0.5777 0.2636 0.174 Uiso 1 1 calc R . .
H43C H 0.0699 0.5775 0.2289 0.174 Uiso 1 1 calc R . .
C44 C 0.2829(2) 0.66309(19) 0.46184(13) 0.0688(6) Uani 1 1 d . . .
C45 C 0.2635(3) 0.5639(3) 0.52051(17) 0.1021(10) Uani 1 1 d . . .
H45A H 0.1810 0.5793 0.5404 0.153 Uiso 1 1 calc R . .
H45B H 0.3030 0.5473 0.5615 0.153 Uiso 1 1 calc R . .
H45C H 0.2945 0.5031 0.4964 0.153 Uiso 1 1 calc R . .
C46 C 0.2359(3) 0.7567(3) 0.50323(16) 0.0981(9) Uani 1 1 d . . .
H46A H 0.1528 0.7747 0.5214 0.147 Uiso 1 1 calc R . .
H46B H 0.2517 0.8187 0.4686 0.147 Uiso 1 1 calc R . .
H46C H 0.2739 0.7356 0.5456 0.147 Uiso 1 1 calc R . .
C47 C 0.4155(2) 0.6339(2) 0.43290(16) 0.0845(7) Uani 1 1 d . . .
H47A H 0.4447 0.5748 0.4072 0.127 Uiso 1 1 calc R . .
H47B H 0.4534 0.6130 0.4753 0.127 Uiso 1 1 calc R . .
H47C H 0.4316 0.6955 0.3980 0.127 Uiso 1 1 calc R . .
C48 C 0.6726(3) 0.6217(3) 0.2435(2) 0.1127(10) Uani 1 1 d . . .
H48A H 0.7114 0.5510 0.2318 0.169 Uiso 1 1 calc R . .
H48B H 0.6626 0.6157 0.2973 0.169 Uiso 1 1 calc R . .
H48C H 0.7192 0.6661 0.2157 0.169 Uiso 1 1 calc R . .

loop_
_atom_site_aniso_label
_atom_site_aniso_U_11
_atom_site_aniso_U_22
_atom_site_aniso_U_33
_atom_site_aniso_U_23
_atom_site_aniso_U_13
_atom_site_aniso_U_12
Li1 0.076(2) 0.0573(19) 0.074(2) -0.0181(17) -0.0106(18) -0.0349(17)
Li2 0.075(2) 0.0497(18) 0.075(2) -0.0160(16) -0.0087(18) -0.0341(16)
S1 0.0629(4) 0.0887(4) 0.0853(4) -0.0371(3) -0.0075(3) -0.0268(3)
S2 0.0866(4) 0.0510(3) 0.0882(4) -0.0137(3) -0.0263(3) -0.0241(3)
O1 0.0761(10) 0.0479(7) 0.0787(10) -0.0169(7) -0.0067(7) -0.0365(7)
O2 0.0732(9) 0.0521(8) 0.0744(9) -0.0124(6) -0.0104(7) -0.0379(7)
N1 0.0568(10) 0.0627(10) 0.0851(13) -0.0241(9) -0.0079(9) -0.0298(8)
N2 0.0724(12) 0.0422(8) 0.0651(11) -0.0035(7) -0.0139(9) -0.0257(8)
C1 0.0676(13) 0.0438(10) 0.0706(13) -0.0108(9) -0.0112(10) -0.0300(9)
C2 0.0665(13) 0.0440(10) 0.0737(14) -0.0129(9) -0.0108(10) -0.0263(9)
C3 0.0658(14) 0.0537(12) 0.0986(17) -0.0193(11) -0.0053(12) -0.0331(11)
C4 0.0776(16) 0.0443(11) 0.119(2) -0.0231(12) -0.0033(14) -0.0311(11)
C5 0.0677(15) 0.0463(11) 0.120(2) -0.0257(12) -0.0036(13) -0.0216(10)
C6 0.0652(13) 0.0496(11) 0.0861(16) -0.0155(10) -0.0102(11) -0.0272(10)
C7 0.0626(14) 0.0575(12) 0.0997(18) -0.0171(12) -0.0164(12) -0.0240(10)
C8 0.0657(15) 0.0956(18) 0.108(2) -0.0293(15) -0.0056(13) -0.0442(14)
C9 0.0683(15) 0.0652(14) 0.113(2) -0.0442(14) -0.0084(13) -0.0231(11)
C10 0.0674(15) 0.0765(15) 0.0901(17) -0.0426(14) -0.0049(12) -0.0325(12)
C11 0.0688(15) 0.0867(16) 0.0823(17) -0.0404(14) -0.0079(12) -0.0362(13)
C12 0.0926(19) 0.104(2) 0.0813(19) -0.0361(16) -0.0159(15) -0.0368(16)
C13 0.106(3) 0.131(3) 0.085(2) -0.0454(19) -0.0032(18) -0.053(2)
C14 0.095(2) 0.148(3) 0.092(2) -0.067(2) 0.0157(17) -0.061(2)
C15 0.0779(18) 0.105(2) 0.108(2) -0.0599(19) 0.0010(16) -0.0372(15)
C16 0.098(2) 0.0537(15) 0.180(3) -0.0366(19) 0.005(2) -0.0425(15)
C17 0.290(16) 0.072(4) 0.325(15) 0.013(7) -0.130(13) -0.086(6)
C18 0.373(19) 0.234(12) 0.264(12) -0.174(11) 0.109(12) -0.243(14)
C19 0.133(7) 0.117(6) 0.67(3) -0.184(13) 0.102(12) -0.099(6)
C17' 0.087(7) 0.033(5) 0.24(2) -0.043(9) -0.045(11) -0.016(4)
C18' 0.101(9) 0.073(6) 0.198(13) -0.054(8) -0.026(9) -0.053(6)
C19' 0.134(12) 0.072(7) 0.158(11) 0.011(7) -0.006(9) -0.084(9)
C20 0.0697(14) 0.0511(11) 0.0817(15) -0.0198(10) -0.0071(11) -0.0249(10)
C21 0.0704(16) 0.0799(17) 0.123(2) -0.0400(16) 0.0087(15) -0.0288(13)
C22 0.1004(19) 0.0667(14) 0.0834(17) -0.0280(12) -0.0012(14) -0.0370(13)
C23 0.0850(18) 0.0604(14) 0.104(2) -0.0151(13) -0.0261(15) -0.0147(12)
C24 0.0747(18) 0.104(2) 0.116(2) -0.0381(18) -0.0218(16) -0.0193(15)
C25 0.0548(11) 0.0424(10) 0.0720(13) -0.0121(9) -0.0090(10) -0.0224(9)
C26 0.0543(11) 0.0496(11) 0.0701(13) -0.0088(9) -0.0091(10) -0.0245(9)
C27 0.0575(12) 0.0516(11) 0.0736(14) -0.0038(9) -0.0097(10) -0.0279(9)
C28 0.0520(12) 0.0534(11) 0.0830(15) -0.0145(10) -0.0110(10) -0.0247(9)
C29 0.0551(12) 0.0576(12) 0.0777(14) -0.0107(10) -0.0181(10) -0.0221(10)
C30 0.0561(12) 0.0457(10) 0.0720(13) -0.0069(9) -0.0131(10) -0.0196(9)
C31 0.0701(14) 0.0485(11) 0.0776(15) -0.0033(10) -0.0227(12) -0.0206(10)
C32 0.104(2) 0.0552(13) 0.0827(17) 0.0031(11) -0.0167(14) -0.0333(13)
C33 0.0819(16) 0.0569(12) 0.0759(15) -0.0127(10) -0.0211(12) -0.0311(11)
C34 0.0877(17) 0.0535(12) 0.0755(16) -0.0164(11) -0.0132(13) -0.0325(12)
C35 0.0795(16) 0.0471(11) 0.0873(16) -0.0192(11) -0.0118(13) -0.0255(11)
C36 0.085(2) 0.0862(19) 0.122(3) -0.0354(18) -0.0103(18) -0.0261(15)
C37 0.114(3) 0.129(3) 0.116(3) -0.049(2) 0.025(2) -0.047(2)
C38 0.128(3) 0.123(3) 0.092(2) -0.026(2) -0.001(2) -0.044(2)
C39 0.109(2) 0.0866(18) 0.0766(19) -0.0208(14) -0.0101(16) -0.0339(16)
C40 0.0607(13) 0.0689(14) 0.0989(18) -0.0167(12) -0.0149(12) -0.0366(11)
C41 0.0899(19) 0.0624(15) 0.168(3) -0.0234(16) -0.0291(19) -0.0404(14)
C42 0.0641(16) 0.0836(17) 0.140(3) -0.0206(17) -0.0067(15) -0.0386(13)
C43 0.127(3) 0.151(3) 0.119(3) -0.029(2) -0.026(2) -0.095(2)
C44 0.0731(15) 0.0713(14) 0.0692(14) -0.0017(11) -0.0160(11) -0.0404(12)
C45 0.119(2) 0.115(2) 0.0883(19) 0.0291(16) -0.0407(17) -0.078(2)
C46 0.116(2) 0.118(2) 0.0760(17) -0.0253(16) -0.0103(16) -0.0584(19)
C47 0.0757(17) 0.0866(17) 0.0930(18) 0.0041(14) -0.0296(14) -0.0374(14)
C48 0.103(2) 0.097(2) 0.136(3) -0.0196(19) -0.049(2) -0.0186(18)

loop_
_atom_type_symbol
_atom_type_description
_atom_type_scat_dispersion_real
_atom_type_scat_dispersion_imag
_atom_type_scat_source
C C 0.0033 0.0016 'International Tables Vol C Tables 4.2.6.8 and 6.1.1.4'
H H 0.0000 0.0000 'International Tables Vol C Tables 4.2.6.8 and 6.1.1.4'
Li Li -0.0003 0.0001 'International Tables Vol C Tables 4.2.6.8 and 6.1.1.4'
N N 0.0061 0.0033 'International Tables Vol C Tables 4.2.6.8 and 6.1.1.4'
O O 0.0106 0.0060 'International Tables Vol C Tables 4.2.6.8 and 6.1.1.4'
S S 0.1246 0.1234 'International Tables Vol C Tables 4.2.6.8 and 6.1.1.4'

loop_
_geom_angle_atom_site_label_1
_geom_angle_atom_site_label_2
_geom_angle_atom_site_label_3
_geom_angle
_geom_angle_site_symmetry_1
_geom_angle_site_symmetry_3
_geom_angle_publ_flag
O2 Li1 O1 96.88(17) . . ?
O2 Li1 N1 123.5(2) . . ?
O1 Li1 N1 103.13(17) . . ?
O2 Li1 S1 136.92(19) . . ?
O1 Li1 S1 103.13(15) . . ?
N1 Li1 S1 88.56(13) . . ?
O1 Li2 O2 97.96(18) . . ?
O1 Li2 N2 128.4(2) . . ?
O2 Li2 N2 102.83(17) . . ?
O1 Li2 S2 132.44(19) . . ?
O2 Li2 S2 101.50(14) . . ?
N2 Li2 S2 88.60(13) . . ?
C11 S1 C24 104.69(14) . . ?
C11 S1 Li1 96.98(12) . . ?
C24 S1 Li1 119.21(13) . . ?
C35 S2 C48 104.87(16) . . ?
C35 S2 Li2 100.56(11) . . ?
C48 S2 Li2 121.34(14) . . ?
C1 O1 Li2 159.78(18) . . ?
C1 O1 Li1 114.87(16) . . ?
Li2 O1 Li1 82.48(16) . . ?
C25 O2 Li1 156.94(18) . . ?
C25 O2 Li2 117.30(16) . . ?
Li1 O2 Li2 82.34(16) . . ?
C8 N1 C7 109.77(19) . . ?
C8 N1 C9 110.08(19) . . ?
C7 N1 C9 110.32(18) . . ?
C8 N1 Li1 106.71(17) . . ?
C7 N1 Li1 99.94(17) . . ?
C9 N1 Li1 119.40(18) . . ?
C32 N2 C31 109.09(17) . . ?
C32 N2 C33 110.58(18) . . ?
C31 N2 C33 110.33(16) . . ?
C32 N2 Li2 107.09(17) . . ?
C31 N2 Li2 99.02(17) . . ?
C33 N2 Li2 119.88(16) . . ?
O1 C1 C6 119.24(19) . . ?
O1 C1 C2 122.55(19) . . ?
C6 C1 C2 118.21(17) . . ?
C3 C2 C1 117.90(19) . . ?
C3 C2 C20 121.6(2) . . ?
C1 C2 C20 120.48(17) . . ?
C4 C3 C2 124.5(2) . . ?
C4 C3 H3A 117.7 . . ?
C2 C3 H3A 117.7 . . ?
C3 C4 C5 116.39(19) . . ?
C3 C4 C16 122.5(2) . . ?
C5 C4 C16 121.2(2) . . ?
C4 C5 C6 122.3(2) . . ?
C4 C5 H5A 118.8 . . ?
C6 C5 H5A 118.8 . . ?
C5 C6 C1 120.6(2) . . ?
C5 C6 C7 120.3(2) . . ?
C1 C6 C7 119.07(18) . . ?
N1 C7 C6 115.69(19) . . ?
N1 C7 H7A 108.4 . . ?
C6 C7 H7A 108.4 . . ?
N1 C7 H7B 108.4 . . ?
C6 C7 H7B 108.4 . . ?
H7A C7 H7B 107.4 . . ?
N1 C8 H8A 109.5 . . ?
N1 C8 H8B 109.5 . . ?
H8A C8 H8B 109.5 . . ?
N1 C8 H8C 109.5 . . ?
H8A C8 H8C 109.5 . . ?
H8B C8 H8C 109.5 . . ?
N1 C9 C10 113.59(19) . . ?
N1 C9 H9A 108.8 . . ?
C10 C9 H9A 108.8 . . ?
N1 C9 H9B 108.8 . . ?
C10 C9 H9B 108.8 . . ?
H9A C9 H9B 107.7 . . ?
C11 C10 C15 118.4(3) . . ?
C11 C10 C9 121.0(2) . . ?
C15 C10 C9 120.6(3) . . ?
C10 C11 C12 119.7(2) . . ?
C10 C11 S1 117.9(2) . . ?
C12 C11 S1 122.4(2) . . ?
C13 C12 C11 120.0(3) . . ?
C13 C12 H12A 120.0 . . ?
C11 C12 H12A 120.0 . . ?
C14 C13 C12 120.5(3) . . ?
C14 C13 H13A 119.7 . . ?
C12 C13 H13A 119.7 . . ?
C13 C14 C15 120.4(3) . . ?
C13 C14 H14A 119.8 . . ?
C15 C14 H14A 119.8 . . ?
C14 C15 C10 121.0(3) . . ?
C14 C15 H15A 119.5 . . ?
C10 C15 H15A 119.5 . . ?
C19 C16 C17' 130.4(7) . . ?
C19 C16 C18 114.1(10) . . ?
C17' C16 C18 55.6(9) . . ?
C19 C16 C4 114.2(3) . . ?
C17' C16 C4 114.5(5) . . ?
C18 C16 C4 109.4(4) . . ?
C19 C16 C19' 54.6(9) . . ?
C17' C16 C19' 102.9(12) . . ?
C18 C16 C19' 144.0(6) . . ?
C4 C16 C19' 106.0(5) . . ?
C19 C16 C18' 61.0(9) . . ?
C17' C16 C18' 111.1(10) . . ?
C18 C16 C18' 60.2(8) . . ?
C4 C16 C18' 107.6(5) . . ?
C19' C16 C18' 114.8(8) . . ?
C19 C16 C17 112.5(10) . . ?
C17' C16 C17 44.8(9) . . ?
C18 C16 C17 100.3(8) . . ?
C4 C16 C17 105.1(4) . . ?
C19' C16 C17 63.3(8) . . ?
C18' C16 C17 146.1(5) . . ?
C16 C17 H17A 109.5 . . ?
C16 C17 H17B 109.5 . . ?
H17A C17 H17B 109.5 . . ?
C16 C17 H17C 109.5 . . ?
H17A C17 H17C 109.5 . . ?
H17B C17 H17C 109.5 . . ?
C16 C18 H18A 109.5 . . ?
C16 C18 H18B 109.5 . . ?
H18A C18 H18B 109.5 . . ?
C16 C18 H18C 109.5 . . ?
H18A C18 H18C 109.5 . . ?
H18B C18 H18C 109.5 . . ?
C16 C19 H19A 109.5 . . ?
C16 C19 H19B 109.5 . . ?
H19A C19 H19B 109.5 . . ?
C16 C19 H19C 109.5 . . ?
H19A C19 H19C 109.5 . . ?
H19B C19 H19C 109.5 . . ?
C16 C17' H17D 109.5 . . ?
C16 C17' H17E 109.5 . . ?
H17D C17' H17E 109.5 . . ?
C16 C17' H17F 109.5 . . ?
H17D C17' H17F 109.5 . . ?
H17E C17' H17F 109.5 . . ?
C16 C18' H18D 109.5 . . ?
C16 C18' H18E 109.5 . . ?
H18D C18' H18E 109.5 . . ?
C16 C18' H18F 109.5 . . ?
H18D C18' H18F 109.5 . . ?
H18E C18' H18F 109.5 . . ?
C16 C19' H19D 109.5 . . ?
C16 C19' H19E 109.5 . . ?
H19D C19' H19E 109.5 . . ?
C16 C19' H19F 109.5 . . ?
H19D C19' H19F 109.5 . . ?
H19E C19' H19F 109.5 . . ?
C23 C20 C2 109.14(19) . . ?
C23 C20 C21 107.9(2) . . ?
C2 C20 C21 112.20(18) . . ?
C23 C20 C22 110.12(19) . . ?
C2 C20 C22 110.3(2) . . ?
C21 C20 C22 107.2(2) . . ?
C20 C21 H21A 109.5 . . ?
C20 C21 H21B 109.5 . . ?
H21A C21 H21B 109.5 . . ?
C20 C21 H21C 109.5 . . ?
H21A C21 H21C 109.5 . . ?
H21B C21 H21C 109.5 . . ?
C20 C22 H22A 109.5 . . ?
C20 C22 H22B 109.5 . . ?
H22A C22 H22B 109.5 . . ?
C20 C22 H22C 109.5 . . ?
H22A C22 H22C 109.5 . . ?
H22B C22 H22C 109.5 . . ?
C20 C23 H23A 109.5 . . ?
C20 C23 H23B 109.5 . . ?
H23A C23 H23B 109.5 . . ?
C20 C23 H23C 109.5 . . ?
H23A C23 H23C 109.5 . . ?
H23B C23 H23C 109.5 . . ?
S1 C24 H24A 109.5 . . ?
S1 C24 H24B 109.5 . . ?
H24A C24 H24B 109.5 . . ?
S1 C24 H24C 109.5 . . ?
H24A C24 H24C 109.5 . . ?
H24B C24 H24C 109.5 . . ?
O2 C25 C30 119.60(18) . . ?
O2 C25 C26 122.27(18) . . ?
C30 C25 C26 118.13(17) . . ?
C27 C26 C25 117.56(19) . . ?
C27 C26 C44 121.67(18) . . ?
C25 C26 C44 120.76(17) . . ?
C28 C27 C26 124.74(19) . . ?
C28 C27 H27A 117.6 . . ?
C26 C27 H27A 117.6 . . ?
C29 C28 C27 116.22(18) . . ?
C29 C28 C40 122.7(2) . . ?
C27 C28 C40 121.01(19) . . ?
C28 C29 C30 122.4(2) . . ?
C28 C29 H29A 118.8 . . ?
C30 C29 H29A 118.8 . . ?
C29 C30 C25 120.97(19) . . ?
C29 C30 C31 120.28(19) . . ?
C25 C30 C31 118.74(18) . . ?
N2 C31 C30 115.06(17) . . ?
N2 C31 H31A 108.5 . . ?
C30 C31 H31A 108.5 . . ?
N2 C31 H31B 108.5 . . ?
C30 C31 H31B 108.5 . . ?
H31A C31 H31B 107.5 . . ?
N2 C32 H32A 109.5 . . ?
N2 C32 H32B 109.5 . . ?
H32A C32 H32B 109.5 . . ?
N2 C32 H32C 109.5 . . ?
H32A C32 H32C 109.5 . . ?
H32B C32 H32C 109.5 . . ?
N2 C33 C34 114.35(17) . . ?
N2 C33 H33A 108.7 . . ?
C34 C33 H33A 108.7 . . ?
N2 C33 H33B 108.7 . . ?
C34 C33 H33B 108.7 . . ?
H33A C33 H33B 107.6 . . ?
C39 C34 C35 118.2(3) . . ?
C39 C34 C33 120.2(2) . . ?
C35 C34 C33 121.6(2) . . ?
C36 C35 C34 119.3(3) . . ?
C36 C35 S2 123.4(2) . . ?
C34 C35 S2 117.32(19) . . ?
C35 C36 C37 120.4(3) . . ?
C35 C36 H36A 119.8 . . ?
C37 C36 H36A 119.8 . . ?
C38 C37 C36 120.0(3) . . ?
C38 C37 H37A 120.0 . . ?
C36 C37 H37A 120.0 . . ?
C39 C38 C37 119.5(4) . . ?
C39 C38 H38A 120.2 . . ?
C37 C38 H38A 120.2 . . ?
C38 C39 C34 122.5(3) . . ?
C38 C39 H39A 118.7 . . ?
C34 C39 H39A 118.7 . . ?
C42 C40 C43 108.2(3) . . ?
C42 C40 C41 108.8(2) . . ?
C43 C40 C41 108.6(3) . . ?
C42 C40 C28 109.22(19) . . ?
C43 C40 C28 111.0(2) . . ?
C41 C40 C28 110.95(19) . . ?
C40 C41 H41A 109.5 . . ?
C40 C41 H41B 109.5 . . ?
H41A C41 H41B 109.5 . . ?
C40 C41 H41C 109.5 . . ?
H41A C41 H41C 109.5 . . ?
H41B C41 H41C 109.5 . . ?
C40 C42 H42A 109.5 . . ?
C40 C42 H42B 109.5 . . ?
H42A C42 H42B 109.5 . . ?
C40 C42 H42C 109.5 . . ?
H42A C42 H42C 109.5 . . ?
H42B C42 H42C 109.5 . . ?
C40 C43 H43A 109.5 . . ?
C40 C43 H43B 109.5 . . ?
H43A C43 H43B 109.5 . . ?
C40 C43 H43C 109.5 . . ?
H43A C43 H43C 109.5 . . ?
H43B C43 H43C 109.5 . . ?
C47 C44 C46 109.7(2) . . ?
C47 C44 C26 110.4(2) . . ?
C46 C44 C26 109.8(2) . . ?
C47 C44 C45 106.9(2) . . ?
C46 C44 C45 107.7(2) . . ?
C26 C44 C45 112.30(19) . . ?
C44 C45 H45A 109.5 . . ?
C44 C45 H45B 109.5 . . ?
H45A C45 H45B 109.5 . . ?
C44 C45 H45C 109.5 . . ?
H45A C45 H45C 109.5 . . ?
H45B C45 H45C 109.5 . . ?
C44 C46 H46A 109.5 . . ?
C44 C46 H46B 109.5 . . ?
H46A C46 H46B 109.5 . . ?
C44 C46 H46C 109.5 . . ?
H46A C46 H46C 109.5 . . ?
H46B C46 H46C 109.5 . . ?
C44 C47 H47A 109.5 . . ?
C44 C47 H47B 109.5 . . ?
H47A C47 H47B 109.5 . . ?
C44 C47 H47C 109.5 . . ?
H47A C47 H47C 109.5 . . ?
H47B C47 H47C 109.5 . . ?
S2 C48 H48A 109.5 . . ?
S2 C48 H48B 109.5 . . ?
H48A C48 H48B 109.5 . . ?
S2 C48 H48C 109.5 . . ?
H48A C48 H48C 109.5 . . ?
H48B C48 H48C 109.5 . . ?

loop_
_geom_bond_atom_site_label_1
_geom_bond_atom_site_label_2
_geom_bond_distance
_geom_bond_site_symmetry_2
_geom_bond_publ_flag
Li1 O2 1.828(3) . ?
Li1 O1 1.894(4) . ?
Li1 N1 2.059(4) . ?
Li1 S1 2.567(4) . ?
Li2 O1 1.809(3) . ?
Li2 O2 1.882(4) . ?
Li2 N2 2.058(4) . ?
Li2 S2 2.549(3) . ?
S1 C11 1.775(3) . ?
S1 C24 1.793(3) . ?
S2 C35 1.770(3) . ?
S2 C48 1.780(3) . ?
O1 C1 1.323(2) . ?
O2 C25 1.326(2) . ?
N1 C8 1.464(3) . ?
N1 C7 1.469(3) . ?
N1 C9 1.482(3) . ?
N2 C32 1.472(3) . ?
N2 C31 1.477(3) . ?
N2 C33 1.477(3) . ?
C1 C6 1.410(3) . ?
C1 C2 1.425(3) . ?
C2 C3 1.393(3) . ?
C2 C20 1.535(3) . ?
C3 C4 1.384(3) . ?
C3 H3A 0.9300 . ?
C4 C5 1.386(3) . ?
C4 C16 1.542(3) . ?
C5 C6 1.387(3) . ?
C5 H5A 0.9300 . ?
C6 C7 1.512(3) . ?
C7 H7A 0.9700 . ?
C7 H7B 0.9700 . ?
C8 H8A 0.9600 . ?
C8 H8B 0.9600 . ?
C8 H8C 0.9600 . ?
C9 C10 1.511(4) . ?
C9 H9A 0.9700 . ?
C9 H9B 0.9700 . ?
C10 C11 1.389(4) . ?
C10 C15 1.399(4) . ?
C11 C12 1.392(4) . ?
C12 C13 1.387(4) . ?
C12 H12A 0.9300 . ?
C13 C14 1.348(5) . ?
C13 H13A 0.9300 . ?
C14 C15 1.370(5) . ?
C14 H14A 0.9300 . ?
C15 H15A 0.9300 . ?
C16 C19 1.413(8) . ?
C16 C17' 1.441(13) . ?
C16 C18 1.514(9) . ?
C16 C19' 1.552(14) . ?
C16 C18' 1.552(13) . ?
C16 C17 1.594(11) . ?
C17 H17A 0.9600 . ?
C17 H17B 0.9600 . ?
C17 H17C 0.9600 . ?
C18 H18A 0.9600 . ?
C18 H18B 0.9600 . ?
C18 H18C 0.9600 . ?
C19 H19A 0.9600 . ?
C19 H19B 0.9600 . ?
C19 H19C 0.9600 . ?
C17' H17D 0.9600 . ?
C17' H17E 0.9600 . ?
C17' H17F 0.9600 . ?
C18' H18D 0.9600 . ?
C18' H18E 0.9600 . ?
C18' H18F 0.9600 . ?
C19' H19D 0.9600 . ?
C19' H19E 0.9600 . ?
C19' H19F 0.9600 . ?
C20 C23 1.529(4) . ?
C20 C21 1.535(3) . ?
C20 C22 1.538(3) . ?
C21 H21A 0.9600 . ?
C21 H21B 0.9600 . ?
C21 H21C 0.9600 . ?
C22 H22A 0.9600 . ?
C22 H22B 0.9600 . ?
C22 H22C 0.9600 . ?
C23 H23A 0.9600 . ?
C23 H23B 0.9600 . ?
C23 H23C 0.9600 . ?
C24 H24A 0.9600 . ?
C24 H24B 0.9600 . ?
C24 H24C 0.9600 . ?
C25 C30 1.409(3) . ?
C25 C26 1.424(3) . ?
C26 C27 1.395(3) . ?
C26 C44 1.531(3) . ?
C27 C28 1.391(3) . ?
C27 H27A 0.9300 . ?
C28 C29 1.376(3) . ?
C28 C40 1.543(3) . ?
C29 C30 1.387(3) . ?
C29 H29A 0.9300 . ?
C30 C31 1.511(3) . ?
C31 H31A 0.9700 . ?
C31 H31B 0.9700 . ?
C32 H32A 0.9600 . ?
C32 H32B 0.9600 . ?
C32 H32C 0.9600 . ?
C33 C34 1.499(3) . ?
C33 H33A 0.9700 . ?
C33 H33B 0.9700 . ?
C34 C39 1.386(4) . ?
C34 C35 1.400(3) . ?
C35 C36 1.382(4) . ?
C36 C37 1.396(5) . ?
C36 H36A 0.9300 . ?
C37 C38 1.363(5) . ?
C37 H37A 0.9300 . ?
C38 C39 1.357(5) . ?
C38 H38A 0.9300 . ?
C39 H39A 0.9300 . ?
C40 C42 1.516(4) . ?
C40 C43 1.528(4) . ?
C40 C41 1.539(4) . ?
C41 H41A 0.9600 . ?
C41 H41B 0.9600 . ?
C41 H41C 0.9600 . ?
C42 H42A 0.9600 . ?
C42 H42B 0.9600 . ?
C42 H42C 0.9600 . ?
C43 H43A 0.9600 . ?
C43 H43B 0.9600 . ?
C43 H43C 0.9600 . ?
C44 C47 1.530(4) . ?
C44 C46 1.531(4) . ?
C44 C45 1.535(3) . ?
C45 H45A 0.9600 . ?
C45 H45B 0.9600 . ?
C45 H45C 0.9600 . ?
C46 H46A 0.9600 . ?
C46 H46B 0.9600 . ?
C46 H46C 0.9600 . ?
C47 H47A 0.9600 . ?
C47 H47B 0.9600 . ?
C47 H47C 0.9600 . ?
C48 H48A 0.9600 . ?
C48 H48B 0.9600 . ?
C48 H48C 0.9600 . ?
